data_4506995
loop_
_publ_author_name
'Aitipamula, Srinivasulu'
'Vangala, Venu R.'
'Chow, Pui Shan'
'Tan, Reginald B. H.'

_publ_section_title
;
 Cocrystal Hydrate of an Antifungal Drug, Griseofulvin, with Promising
 Physicochemical Properties
;
_journal_issue 12
_journal_name_full 'Crystal Growth &amp; Design'
_journal_page_first 5858
_journal_paper_doi 10.1021/cg3012124
_journal_volume 12
_journal_year 2012
_chemical_absolute_configuration rm
_chemical_formula_sum 'C38 H41 Cl2 N O17 S'
_chemical_formula_weight 886.69
_chemical_name_systematic
; 
 ? 
;
_space_group_IT_number 4
_symmetry_cell_setting monoclinic
_symmetry_space_group_name_Hall 'P 2yb'
_symmetry_space_group_name_H-M 'P 1 21 1'
_atom_sites_solution_hydrogens geom
_atom_sites_solution_primary direct
_atom_sites_solution_secondary difmap
_audit_creation_method SHELXL-97
_cell_angle_alpha 90.00
_cell_angle_beta 96.70(3)
_cell_angle_gamma 90.00
_cell_formula_units_Z 2
_cell_length_a 8.7080(17)
_cell_length_b 19.666(4)
_cell_length_c 11.532(2)
_cell_measurement_reflns_used 5757
_cell_measurement_temperature 110(2)
_cell_measurement_theta_max 31.0890
_cell_measurement_theta_min 2.0577
_cell_volume 1961.4(7)
_computing_cell_refinement 'CrystalClear (Rigaku Inc., 2007)'
_computing_data_collection 'CrystalClear (Rigaku Inc., 2007)'
_computing_data_reduction 'CrystalClear (Rigaku Inc., 2007)'
_computing_structure_refinement 'SHELXL-97 (Sheldrick, 1997)'
_computing_structure_solution 'SHELXS-97 (Sheldrick, 1990)'
_diffrn_ambient_temperature 110(2)
_diffrn_measured_fraction_theta_full 0.997
_diffrn_measured_fraction_theta_max 0.997
_diffrn_measurement_device_type 'Rigaku Saturn 70 CCD area detector'
_diffrn_measurement_method '\w scans'
_diffrn_radiation_monochromator graphite
_diffrn_radiation_source 'fine-focus sealed tube'
_diffrn_radiation_type MoK\a
_diffrn_radiation_wavelength 0.71073
_diffrn_reflns_av_R_equivalents 0.0311
_diffrn_reflns_av_sigmaI/netI 0.0404
_diffrn_reflns_limit_h_max 11
_diffrn_reflns_limit_h_min -11
_diffrn_reflns_limit_k_max 15
_diffrn_reflns_limit_k_min -26
_diffrn_reflns_limit_l_max 15
_diffrn_reflns_limit_l_min -15
_diffrn_reflns_number 15396
_diffrn_reflns_theta_full 28.28
_diffrn_reflns_theta_max 28.28
_diffrn_reflns_theta_min 1.78
_exptl_absorpt_coefficient_mu 0.298
_exptl_absorpt_correction_T_max 0.9373
_exptl_absorpt_correction_T_min 0.8800
_exptl_absorpt_correction_type multi-scan
_exptl_absorpt_process_details 'R. H. Blessing, Acta Cryst. 1995 A51, 33-38'
_exptl_crystal_colour colorless
_exptl_crystal_density_diffrn 1.501
_exptl_crystal_density_method 'not measured'
_exptl_crystal_description needle
_exptl_crystal_F_000 924
_exptl_crystal_size_max 0.44
_exptl_crystal_size_mid 0.22
_exptl_crystal_size_min 0.22
_refine_diff_density_max 0.425
_refine_diff_density_min -0.418
_refine_diff_density_rms 0.082
_refine_ls_abs_structure_details 'Flack H D (1983), Acta Cryst. A39, 876-881'
_refine_ls_abs_structure_Flack 0.03(5)
_refine_ls_extinction_method none
_refine_ls_goodness_of_fit_ref 1.124
_refine_ls_hydrogen_treatment mixed
_refine_ls_matrix_type full
_refine_ls_number_parameters 553
_refine_ls_number_reflns 7160
_refine_ls_number_restraints 2
_refine_ls_restrained_S_all 1.124
_refine_ls_R_factor_all 0.0483
_refine_ls_R_factor_gt 0.0464
_refine_ls_shift/su_max 0.000
_refine_ls_shift/su_mean 0.000
_refine_ls_structure_factor_coef Fsqd
_refine_ls_weighting_details 'calc w=1/[\s^2^(Fo^2^)+(0.0657P)^2^+0.9439P] where P=(Fo^2^+2Fc^2^)/3'
_refine_ls_weighting_scheme calc
_refine_ls_wR_factor_gt 0.1216
_refine_ls_wR_factor_ref 0.1275
_reflns_number_gt 6967
_reflns_number_total 7160
_reflns_threshold_expression >2sigma(I)
_cod_data_source_file cg3012124_si_002.cif
_cod_data_source_block (GF)-Ace-H_hydrate
_cod_depositor_comments
;
The following automatic conversions were performed:

'_symmetry_cell_setting' value 'Monoclinic' changed to 'monoclinic'
according to /home/saulius/struct/CIF-dictionaries/cif_core.dic
dictionary named 'cif_core.dic' version 2.4.2 from
2011-04-26.

'_exptl_absorpt_correction_type' value 'Multi-scan'
changed to 'multi-scan' according to
/home/saulius/struct/CIF-dictionaries/cif_core.dic dictionary named
'cif_core.dic' version 2.4.2 from 2011-04-26.

Automatic conversion script
Id: cif_fix_values 1891 2012-01-12 08:04:46Z andrius 
;
_cod_original_sg_symbol_H-M 'P 21'
_cod_database_code 4506995

loop_
_symmetry_equiv_pos_as_xyz
'x, y, z'
'-x, y+1/2, -z'

loop_
_atom_site_label
_atom_site_type_symbol
_atom_site_fract_x
_atom_site_fract_y
_atom_site_fract_z
_atom_site_U_iso_or_equiv
_atom_site_adp_type
_atom_site_occupancy
_atom_site_symmetry_multiplicity
_atom_site_calc_flag
_atom_site_refinement_flags
Cl1 Cl 0.44539(8) 0.76318(4) 0.67152(6) 0.02440(16) Uani 1 1 d .
Cl2 Cl 0.99863(9) 0.95163(4) 0.31672(7) 0.02586(17) Uani 1 1 d .
O3A O 0.6964(2) 0.96059(13) 0.15560(18) 0.0211(5) Uani 1 1 d .
O6 O -0.2273(2) 0.76923(13) 0.52558(18) 0.0229(5) Uani 1 1 d .
O2 O 0.0438(3) 0.85617(13) 0.9128(2) 0.0248(5) Uani 1 1 d .
O3 O 0.1813(3) 0.75003(13) 0.81991(18) 0.0224(5) Uani 1 1 d .
O4A O 0.2906(3) 0.96196(15) 0.1758(2) 0.0283(5) Uani 1 1 d .
O6A O 0.3574(2) 0.94220(13) 0.43530(18) 0.0234(5) Uani 1 1 d .
O5 O 0.3026(3) 0.77833(12) 0.43407(19) 0.0231(5) Uani 1 1 d .
C8A C 0.5343(3) 0.95008(17) 0.2996(3) 0.0191(6) Uani 1 1 d .
O1A O 0.2487(3) 0.97174(15) -0.2140(2) 0.0280(5) Uani 1 1 d .
O5A O 0.9109(3) 0.93306(13) 0.54842(19) 0.0239(5) Uani 1 1 d .
O2A O 0.5730(3) 0.84762(13) 0.0679(2) 0.0274(5) Uani 1 1 d .
O1 O -0.1146(3) 0.70757(15) 1.1962(2) 0.0334(6) Uani 1 1 d .
C12A C 0.8125(3) 0.94713(17) 0.3541(3) 0.0197(6) Uani 1 1 d .
C10 C 0.0332(4) 0.77251(17) 0.4692(3) 0.0202(6) Uani 1 1 d .
H10 H -0.0024 0.7773 0.3885 0.024 Uiso 1 1 calc R
C11A C 0.7828(4) 0.93844(16) 0.4703(3) 0.0199(6) Uani 1 1 d .
C9 C -0.0724(3) 0.76574(17) 0.5506(2) 0.0188(6) Uani 1 1 d .
C8 C -0.0168(3) 0.75692(17) 0.6683(3) 0.0185(6) Uani 1 1 d .
C11 C 0.1929(3) 0.77215(17) 0.5070(3) 0.0192(6) Uani 1 1 d .
C13A C 0.6853(3) 0.95212(17) 0.2712(2) 0.0191(6) Uani 1 1 d .
C10A C 0.6323(3) 0.93518(16) 0.5018(3) 0.0202(6) Uani 1 1 d .
H26 H 0.6164 0.9285 0.5811 0.024 Uiso 1 1 calc R
C9A C 0.5068(3) 0.94170(17) 0.4167(3) 0.0192(6) Uani 1 1 d .
C17 C -0.2941(4) 0.77005(18) 0.4057(3) 0.0229(6) Uani 1 1 d .
H17A H -0.2694 0.7274 0.3679 0.034 Uiso 1 1 calc R
H17B H -0.2519 0.8084 0.3654 0.034 Uiso 1 1 calc R
H17C H -0.4066 0.7749 0.4020 0.034 Uiso 1 1 calc R
C7A C 0.4319(4) 0.95936(18) 0.1937(3) 0.0218(6) Uani 1 1 d .
O4 O -0.2299(3) 0.74034(15) 0.7850(2) 0.0287(5) Uani 1 1 d .
C13 C 0.1422(3) 0.75743(16) 0.7026(3) 0.0192(6) Uani 1 1 d .
C17A C 0.3242(4) 0.94174(19) 0.5540(3) 0.0234(6) Uani 1 1 d .
H17D H 0.3756 0.9804 0.5958 0.035 Uiso 1 1 calc R
H17E H 0.3619 0.8993 0.5916 0.035 Uiso 1 1 calc R
H17F H 0.2122 0.9452 0.5559 0.035 Uiso 1 1 calc R
C12 C 0.2501(3) 0.76442(18) 0.6253(3) 0.0213(6) Uani 1 1 d .
C2 C -0.0305(4) 0.78422(19) 1.0636(3) 0.0256(7) Uani 1 1 d .
H2 H -0.0389 0.8216 1.1146 0.031 Uiso 1 1 calc R
C3 C 0.0192(4) 0.79515(18) 0.9586(3) 0.0215(6) Uani 1 1 d .
C16A C 0.8899(4) 0.92501(19) 0.6695(3) 0.0246(6) Uani 1 1 d .
H16D H 0.8212 0.8863 0.6782 0.037 Uiso 1 1 calc R
H16E H 0.8439 0.9664 0.6976 0.037 Uiso 1 1 calc R
H16F H 0.9903 0.9167 0.7151 0.037 Uiso 1 1 calc R
C6A C 0.3722(4) 1.03361(19) -0.0525(3) 0.0254(7) Uani 1 1 d .
H6C H 0.2857 1.0398 -0.0050 0.030 Uiso 1 1 calc R
H6D H 0.3727 1.0733 -0.1053 0.030 Uiso 1 1 calc R
C7 C -0.0938(4) 0.74513(18) 0.7715(3) 0.0216(6) Uani 1 1 d .
C5 C 0.0527(4) 0.66787(18) 0.9293(3) 0.0244(7) Uani 1 1 d .
H5 H 0.1575 0.6643 0.9747 0.029 Uiso 1 1 calc R
C4 C 0.0398(3) 0.73858(17) 0.8732(3) 0.0199(6) Uani 1 1 d .
C4A C 0.5397(3) 0.96508(18) 0.0962(2) 0.0211(6) Uani 1 1 d .
C3A C 0.5098(4) 0.90411(18) 0.0170(3) 0.0217(6) Uani 1 1 d .
C1 C -0.0713(4) 0.7166(2) 1.1002(3) 0.0266(7) Uani 1 1 d .
C14A C 0.5336(4) 1.09464(19) 0.1092(3) 0.0278(7) Uani 1 1 d .
H14D H 0.5375 1.1361 0.0625 0.042 Uiso 1 1 calc R
H14E H 0.6270 1.0916 0.1653 0.042 Uiso 1 1 calc R
H14F H 0.4423 1.0959 0.1514 0.042 Uiso 1 1 calc R
C15 C 0.0028(4) 0.91565(19) 0.9761(3) 0.0297(7) Uani 1 1 d .
H15A H 0.0689 0.9184 1.0508 0.045 Uiso 1 1 calc R
H15B H -0.1057 0.9124 0.9905 0.045 Uiso 1 1 calc R
H15C H 0.0174 0.9565 0.9299 0.045 Uiso 1 1 calc R
C5A C 0.5243(4) 1.03275(18) 0.0290(3) 0.0229(6) Uani 1 1 d .
H34 H 0.6113 1.0357 -0.0202 0.027 Uiso 1 1 calc R
C16 C 0.2539(4) 0.79206(19) 0.3128(3) 0.0247(7) Uani 1 1 d .
H16A H 0.1994 0.8357 0.3054 0.037 Uiso 1 1 calc R
H16B H 0.1845 0.7558 0.2803 0.037 Uiso 1 1 calc R
H16C H 0.3447 0.7940 0.2700 0.037 Uiso 1 1 calc R
C15A C 0.5377(5) 0.7828(2) 0.0110(4) 0.0348(8) Uani 1 1 d .
H15D H 0.5863 0.7807 -0.0614 0.052 Uiso 1 1 calc R
H15E H 0.4254 0.7781 -0.0071 0.052 Uiso 1 1 calc R
H15F H 0.5776 0.7459 0.0631 0.052 Uiso 1 1 calc R
C6 C -0.0671(4) 0.65924(19) 1.0156(3) 0.0278(7) Uani 1 1 d .
H6A H -0.1708 0.6545 0.9709 0.033 Uiso 1 1 calc R
H6B H -0.0446 0.6166 1.0600 0.033 Uiso 1 1 calc R
C1A C 0.3431(4) 0.97070(19) -0.1251(3) 0.0241(7) Uani 1 1 d .
C2A C 0.4183(4) 0.9073(2) -0.0862(3) 0.0255(7) Uani 1 1 d .
H2A H 0.4031 0.8678 -0.1336 0.031 Uiso 1 1 calc R
C14 C 0.0384(4) 0.61079(19) 0.8393(3) 0.0300(7) Uani 1 1 d .
H14A H -0.0696 0.6065 0.8053 0.045 Uiso 1 1 calc R
H14B H 0.0727 0.5679 0.8772 0.045 Uiso 1 1 calc R
H14C H 0.1031 0.6212 0.7775 0.045 Uiso 1 1 calc R
S3 S 0.36692(10) 0.60588(5) 0.27522(7) 0.02525(17) Uani 1 1 d .
O7 O 0.0738(3) 0.59788(15) 0.4835(2) 0.0276(5) Uani 1 1 d D
N1 N 0.2063(3) 0.61277(16) 0.3274(2) 0.0261(6) Uani 1 1 d .
C19 C 0.3424(4) 0.60220(19) 0.5236(3) 0.0244(6) Uani 1 1 d .
H19 H 0.3331 0.5918 0.6029 0.029 Uiso 1 1 calc R
O10 O 0.4991(3) 0.63127(14) 0.3764(2) 0.0293(5) Uani 1 1 d .
O8 O 0.3999(3) 0.53612(13) 0.2535(2) 0.0294(5) Uani 1 1 d .
C20 C 0.4837(4) 0.61475(17) 0.4910(3) 0.0253(7) Uani 1 1 d .
O9 O 0.3761(3) 0.65263(15) 0.1826(2) 0.0331(6) Uani 1 1 d .
C18 C 0.2049(4) 0.60426(18) 0.4404(3) 0.0229(6) Uani 1 1 d .
C21 C 0.6325(4) 0.61576(19) 0.5666(3) 0.0297(7) Uani 1 1 d .
H21A H 0.6197 0.5945 0.6418 0.045 Uiso 1 1 calc R
H21B H 0.6668 0.6629 0.5795 0.045 Uiso 1 1 calc R
H21C H 0.7100 0.5905 0.5288 0.045 Uiso 1 1 calc R
O11 O 0.8459(3) 0.59288(16) 0.3263(2) 0.0307(6) Uani 1 1 d .
H3 H 0.820(6) 0.553(3) 0.287(4) 0.046(14) Uiso 1 1 d .
H7 H 0.870(9) 0.629(4) 0.271(7) 0.11(3) Uiso 1 1 d .
H1 H 0.003(5) 0.596(4) 0.428(4) 0.08(2) Uiso 1 1 d D

loop_
_atom_site_aniso_label
_atom_site_aniso_U_11
_atom_site_aniso_U_22
_atom_site_aniso_U_33
_atom_site_aniso_U_23
_atom_site_aniso_U_13
_atom_site_aniso_U_12
Cl1 0.0169(3) 0.0299(4) 0.0262(3) -0.0026(3) 0.0017(3) 0.0007(3)
Cl2 0.0195(3) 0.0312(4) 0.0271(3) 0.0020(3) 0.0033(3) 0.0008(3)
O3A 0.0169(10) 0.0302(13) 0.0158(9) -0.0001(9) 0.0006(7) -0.0023(9)
O6 0.0159(9) 0.0335(13) 0.0187(10) -0.0006(10) -0.0011(8) 0.0017(10)
O2 0.0271(12) 0.0250(12) 0.0227(10) 0.0007(9) 0.0042(9) -0.0002(10)
O3 0.0194(10) 0.0316(13) 0.0163(9) -0.0007(9) 0.0022(8) -0.0006(9)
O4A 0.0191(10) 0.0423(16) 0.0235(11) 0.0000(11) 0.0018(8) -0.0006(11)
O6A 0.0215(10) 0.0318(13) 0.0173(10) -0.0011(9) 0.0045(8) -0.0034(10)
O5 0.0194(10) 0.0301(13) 0.0204(10) 0.0015(9) 0.0043(8) 0.0001(10)
C8A 0.0194(13) 0.0185(14) 0.0196(13) -0.0010(12) 0.0031(10) -0.0011(12)
O1A 0.0251(11) 0.0381(15) 0.0201(10) 0.0004(10) -0.0008(8) 0.0007(11)
O5A 0.0209(10) 0.0329(13) 0.0171(10) 0.0023(9) -0.0007(8) 0.0017(10)
O2A 0.0285(13) 0.0262(13) 0.0261(11) -0.0032(10) -0.0031(9) 0.0025(10)
O1 0.0390(14) 0.0394(16) 0.0233(11) 0.0042(11) 0.0095(10) 0.0001(12)
C12A 0.0163(12) 0.0212(15) 0.0218(13) 0.0009(12) 0.0034(10) 0.0006(12)
C10 0.0217(14) 0.0207(15) 0.0193(13) -0.0007(11) 0.0066(11) -0.0003(12)
C11A 0.0198(13) 0.0203(15) 0.0188(13) -0.0008(11) -0.0011(10) 0.0024(12)
C9 0.0185(13) 0.0179(14) 0.0202(13) -0.0026(12) 0.0035(10) -0.0001(12)
C8 0.0161(13) 0.0185(15) 0.0209(13) -0.0008(11) 0.0019(10) 0.0023(12)
C11 0.0189(13) 0.0185(15) 0.0207(13) -0.0017(11) 0.0040(11) -0.0002(12)
C13A 0.0190(13) 0.0190(14) 0.0185(13) -0.0006(11) -0.0011(10) -0.0008(12)
C10A 0.0225(14) 0.0202(16) 0.0178(13) 0.0002(11) 0.0023(11) 0.0012(12)
C9A 0.0186(13) 0.0181(15) 0.0210(13) -0.0027(11) 0.0033(10) -0.0034(12)
C17 0.0196(13) 0.0261(16) 0.0217(13) 0.0012(13) -0.0028(11) -0.0009(13)
C7A 0.0198(13) 0.0253(16) 0.0205(13) 0.0002(12) 0.0030(11) -0.0003(13)
O4 0.0187(11) 0.0417(15) 0.0254(11) -0.0015(10) 0.0018(9) -0.0009(11)
C13 0.0194(13) 0.0169(14) 0.0215(13) -0.0023(12) 0.0031(11) 0.0030(12)
C17A 0.0226(14) 0.0316(18) 0.0167(13) 0.0001(12) 0.0053(11) -0.0020(14)
C12 0.0152(12) 0.0251(16) 0.0236(14) -0.0019(13) 0.0031(10) -0.0009(13)
C2 0.0247(15) 0.0319(19) 0.0206(14) -0.0019(13) 0.0046(12) -0.0013(14)
C3 0.0203(14) 0.0256(16) 0.0182(13) -0.0001(12) 0.0004(11) -0.0007(13)
C16A 0.0264(15) 0.0273(17) 0.0195(14) 0.0023(12) -0.0004(12) 0.0018(14)
C6A 0.0249(16) 0.0296(18) 0.0212(14) -0.0014(13) 0.0005(12) 0.0022(14)
C7 0.0195(14) 0.0265(16) 0.0186(13) -0.0015(12) 0.0021(11) 0.0007(13)
C5 0.0250(16) 0.0232(16) 0.0247(14) 0.0000(12) 0.0021(12) 0.0000(14)
C4 0.0177(13) 0.0239(15) 0.0180(13) -0.0018(12) 0.0015(10) -0.0001(12)
C4A 0.0175(13) 0.0298(17) 0.0154(12) 0.0008(12) -0.0002(10) -0.0001(13)
C3A 0.0197(14) 0.0268(17) 0.0191(14) -0.0003(12) 0.0040(11) 0.0016(13)
C1 0.0252(16) 0.0324(19) 0.0225(14) 0.0006(13) 0.0046(12) -0.0005(14)
C14A 0.0271(15) 0.0267(18) 0.0288(15) -0.0024(14) -0.0002(12) -0.0002(14)
C15 0.0310(17) 0.0279(19) 0.0310(17) -0.0013(14) 0.0065(14) -0.0003(15)
C5A 0.0234(15) 0.0264(17) 0.0189(13) 0.0021(12) 0.0027(11) -0.0013(13)
C16 0.0261(15) 0.0299(18) 0.0186(14) 0.0019(12) 0.0049(12) 0.0007(14)
C15A 0.0345(19) 0.028(2) 0.041(2) -0.0048(15) -0.0001(16) 0.0018(16)
C6 0.0303(17) 0.0273(18) 0.0261(15) 0.0033(14) 0.0045(13) -0.0033(15)
C1A 0.0220(15) 0.0329(18) 0.0178(13) 0.0012(12) 0.0043(11) 0.0007(14)
C2A 0.0234(15) 0.0320(19) 0.0211(14) -0.0028(13) 0.0025(12) 0.0003(14)
C14 0.0345(18) 0.0248(18) 0.0312(16) -0.0018(14) 0.0065(14) 0.0017(15)
S3 0.0269(4) 0.0261(4) 0.0236(3) 0.0007(3) 0.0069(3) 0.0008(3)
O7 0.0269(12) 0.0309(13) 0.0261(11) -0.0019(11) 0.0073(9) -0.0022(11)
N1 0.0257(14) 0.0264(16) 0.0269(13) -0.0028(12) 0.0055(11) 0.0021(12)
C19 0.0292(16) 0.0200(15) 0.0243(14) -0.0012(13) 0.0041(12) -0.0037(14)
O10 0.0273(12) 0.0362(14) 0.0252(11) -0.0030(10) 0.0073(10) -0.0055(11)
O8 0.0342(13) 0.0249(13) 0.0305(12) -0.0032(10) 0.0093(10) 0.0016(11)
C20 0.0315(17) 0.0197(17) 0.0254(15) -0.0021(12) 0.0063(13) -0.0010(13)
O9 0.0408(15) 0.0338(15) 0.0266(12) 0.0082(11) 0.0117(11) -0.0002(12)
C18 0.0260(15) 0.0186(14) 0.0240(14) 0.0014(12) 0.0027(11) -0.0004(13)
C21 0.0287(17) 0.0267(19) 0.0334(17) -0.0037(14) 0.0024(14) -0.0017(14)
O11 0.0280(12) 0.0368(16) 0.0277(12) 0.0000(12) 0.0047(9) -0.0038(12)

loop_
_atom_type_symbol
_atom_type_description
_atom_type_scat_dispersion_real
_atom_type_scat_dispersion_imag
_atom_type_scat_source
C C 0.0033 0.0016 'International Tables Vol C Tables 4.2.6.8 and 6.1.1.4'
H H 0.0000 0.0000 'International Tables Vol C Tables 4.2.6.8 and 6.1.1.4'
N N 0.0061 0.0033 'International Tables Vol C Tables 4.2.6.8 and 6.1.1.4'
O O 0.0106 0.0060 'International Tables Vol C Tables 4.2.6.8 and 6.1.1.4'
S S 0.1246 0.1234 'International Tables Vol C Tables 4.2.6.8 and 6.1.1.4'
Cl Cl 0.1484 0.1585 'International Tables Vol C Tables 4.2.6.8 and 6.1.1.4'

loop_
_geom_angle_atom_site_label_1
_geom_angle_atom_site_label_2
_geom_angle_atom_site_label_3
_geom_angle
C13A O3A C4A 107.4(2)
C9 O6 C17 119.3(2)
C3 O2 C15 117.8(3)
C13 O3 C4 108.0(2)
C9A O6A C17A 117.4(2)
C11 O5 C16 118.2(2)
C13A C8A C9A 120.0(3)
C13A C8A C7A 107.8(3)
C9A C8A C7A 132.2(3)
C11A O5A C16A 117.8(2)
C3A O2A C15A 118.3(3)
C13A C12A C11A 116.6(3)
C13A C12A Cl2 121.6(2)
C11A C12A Cl2 121.8(2)
C9 C10 C11 119.7(3)
C9 C10 H10 120.1
C11 C10 H10 120.1
O5A C11A C10A 123.1(3)
O5A C11A C12A 114.5(3)
C10A C11A C12A 122.3(3)
O6 C9 C10 125.0(3)
O6 C9 C8 116.0(3)
C10 C9 C8 119.0(3)
C13 C8 C9 119.6(3)
C13 C8 C7 107.9(3)
C9 C8 C7 132.5(3)
O5 C11 C12 114.7(3)
O5 C11 C10 123.5(3)
C12 C11 C10 121.8(3)
O3A C13A C12A 123.1(3)
O3A C13A C8A 114.3(3)
C12A C13A C8A 122.6(3)
C9A C10A C11A 119.7(3)
C9A C10A H26 120.1
C11A C10A H26 120.1
O6A C9A C10A 125.9(3)
O6A C9A C8A 115.4(3)
C10A C9A C8A 118.8(3)
O6 C17 H17A 109.5
O6 C17 H17B 109.5
H17A C17 H17B 109.5
O6 C17 H17C 109.5
H17A C17 H17C 109.5
H17B C17 H17C 109.5
O4A C7A C8A 131.3(3)
O4A C7A C4A 123.8(3)
C8A C7A C4A 104.9(2)
O3 C13 C12 122.9(3)
O3 C13 C8 113.9(3)
C12 C13 C8 123.2(3)
O6A C17A H17D 109.5
O6A C17A H17E 109.5
H17D C17A H17E 109.5
O6A C17A H17F 109.5
H17D C17A H17F 109.5
H17E C17A H17F 109.5
C13 C12 C11 116.7(3)
C13 C12 Cl1 121.5(2)
C11 C12 Cl1 121.8(2)
C3 C2 C1 121.5(3)
C3 C2 H2 119.3
C1 C2 H2 119.3
O2 C3 C2 125.4(3)
O2 C3 C4 111.5(3)
C2 C3 C4 122.9(3)
O5A C16A H16D 109.5
O5A C16A H16E 109.5
H16D C16A H16E 109.5
O5A C16A H16F 109.5
H16D C16A H16F 109.5
H16E C16A H16F 109.5
C1A C6A C5A 114.3(3)
C1A C6A H6C 108.7
C5A C6A H6C 108.7
C1A C6A H6D 108.7
C5A C6A H6D 108.7
H6C C6A H6D 107.6
O4 C7 C8 131.8(3)
O4 C7 C4 123.4(3)
C8 C7 C4 104.7(2)
C14 C5 C4 112.6(3)
C14 C5 C6 110.7(3)
C4 C5 C6 110.7(3)
C14 C5 H5 107.5
C4 C5 H5 107.5
C6 C5 H5 107.5
O3 C4 C3 109.4(3)
O3 C4 C5 107.1(2)
C3 C4 C5 113.7(3)
O3 C4 C7 105.3(2)
C3 C4 C7 107.1(3)
C5 C4 C7 113.8(3)
O3A C4A C3A 108.8(3)
O3A C4A C5A 108.1(3)
C3A C4A C5A 112.5(2)
O3A C4A C7A 105.6(2)
C3A C4A C7A 107.7(3)
C5A C4A C7A 113.8(3)
O2A C3A C2A 126.3(3)
O2A C3A C4A 111.0(3)
C2A C3A C4A 122.4(3)
O1 C1 C2 120.6(3)
O1 C1 C6 120.9(3)
C2 C1 C6 118.4(3)
C5A C14A H14D 109.5
C5A C14A H14E 109.5
H14D C14A H14E 109.5
C5A C14A H14F 109.5
H14D C14A H14F 109.5
H14E C14A H14F 109.5
O2 C15 H15A 109.5
O2 C15 H15B 109.5
H15A C15 H15B 109.5
O2 C15 H15C 109.5
H15A C15 H15C 109.5
H15B C15 H15C 109.5
C14A C5A C6A 110.1(3)
C14A C5A C4A 112.9(3)
C6A C5A C4A 109.7(3)
C14A C5A H34 108.0
C6A C5A H34 108.0
C4A C5A H34 108.0
O5 C16 H16A 109.5
O5 C16 H16B 109.5
H16A C16 H16B 109.5
O5 C16 H16C 109.5
H16A C16 H16C 109.5
H16B C16 H16C 109.5
O2A C15A H15D 109.5
O2A C15A H15E 109.5
H15D C15A H15E 109.5
O2A C15A H15F 109.5
H15D C15A H15F 109.5
H15E C15A H15F 109.5
C1 C6 C5 114.2(3)
C1 C6 H6A 108.7
C5 C6 H6A 108.7
C1 C6 H6B 108.7
C5 C6 H6B 108.7
H6A C6 H6B 107.6
O1A C1A C2A 120.1(3)
O1A C1A C6A 120.1(3)
C2A C1A C6A 119.6(3)
C3A C2A C1A 120.6(3)
C3A C2A H2A 119.7
C1A C2A H2A 119.7
C5 C14 H14A 109.5
C5 C14 H14B 109.5
H14A C14 H14B 109.5
C5 C14 H14C 109.5
H14A C14 H14C 109.5
H14B C14 H14C 109.5
O9 S3 O8 117.40(16)
O9 S3 N1 111.02(17)
O8 S3 N1 110.55(16)
O9 S3 O10 104.16(16)
O8 S3 O10 106.37(16)
N1 S3 O10 106.48(14)
C18 O7 H1 108(4)
C18 N1 S3 118.3(3)
C20 C19 C18 121.4(3)
C20 C19 H19 119.3
C18 C19 H19 119.3
C20 O10 S3 118.4(2)
C19 C20 O10 120.1(3)
C19 C20 C21 127.2(3)
O10 C20 C21 112.6(3)
O7 C18 N1 120.0(3)
O7 C18 C19 116.0(3)
N1 C18 C19 124.0(3)
C20 C21 H21A 109.5
C20 C21 H21B 109.5
H21A C21 H21B 109.5
C20 C21 H21C 109.5
H21A C21 H21C 109.5
H21B C21 H21C 109.5
H3 O11 H7 111(5)

loop_
_geom_bond_atom_site_label_1
_geom_bond_atom_site_label_2
_geom_bond_distance
Cl1 C12 1.722(3)
Cl2 C12A 1.727(3)
O3A C13A 1.358(3)
O3A C4A 1.456(4)
O6 C9 1.348(4)
O6 C17 1.436(3)
O2 C3 1.338(4)
O2 C15 1.445(4)
O3 C13 1.364(3)
O3 C4 1.457(4)
O4A C7A 1.225(4)
O6A C9A 1.343(4)
O6A C17A 1.432(3)
O5 C11 1.350(3)
O5 C16 1.439(4)
C8A C13A 1.392(4)
C8A C9A 1.408(4)
C8A C7A 1.438(4)
O1A C1A 1.238(4)
O5A C11A 1.354(4)
O5A C16A 1.437(4)
O2A C3A 1.344(4)
O2A C15A 1.449(4)
O1 C1 1.223(4)
C12A C13A 1.380(4)
C12A C11A 1.405(4)
C10 C9 1.395(4)
C10 C11 1.408(4)
C10 H10 0.9500
C11A C10A 1.402(4)
C9 C8 1.398(4)
C8 C13 1.395(4)
C8 C7 1.451(4)
C11 C12 1.405(4)
C10A C9A 1.387(4)
C10A H26 0.9500
C17 H17A 0.9800
C17 H17B 0.9800
C17 H17C 0.9800
C7A C4A 1.550(4)
O4 C7 1.217(4)
C13 C12 1.375(4)
C17A H17D 0.9800
C17A H17E 0.9800
C17A H17F 0.9800
C2 C3 1.349(4)
C2 C1 1.451(5)
C2 H2 0.9500
C3 C4 1.510(4)
C16A H16D 0.9800
C16A H16E 0.9800
C16A H16F 0.9800
C6A C1A 1.499(5)
C6A C5A 1.533(5)
C6A H6C 0.9900
C6A H6D 0.9900
C7 C4 1.558(4)
C5 C14 1.524(5)
C5 C4 1.532(5)
C5 C6 1.533(4)
C5 H5 1.0000
C4A C3A 1.512(5)
C4A C5A 1.538(5)
C3A C2A 1.354(5)
C1 C6 1.496(5)
C14A C5A 1.525(5)
C14A H14D 0.9800
C14A H14E 0.9800
C14A H14F 0.9800
C15 H15A 0.9800
C15 H15B 0.9800
C15 H15C 0.9800
C5A H34 1.0000
C16 H16A 0.9800
C16 H16B 0.9800
C16 H16C 0.9800
C15A H15D 0.9800
C15A H15E 0.9800
C15A H15F 0.9800
C6 H6A 0.9900
C6 H6B 0.9900
C1A C2A 1.454(5)
C2A H2A 0.9500
C14 H14A 0.9800
C14 H14B 0.9800
C14 H14C 0.9800
S3 O9 1.418(3)
S3 O8 1.430(3)
S3 N1 1.592(3)
S3 O10 1.620(3)
O7 C18 1.303(4)
O7 H1 0.84(2)
N1 C18 1.315(4)
C19 C20 1.351(5)
C19 C18 1.445(5)
C19 H19 0.9500
O10 C20 1.383(4)
C20 C21 1.476(5)
C21 H21A 0.9800
C21 H21B 0.9800
C21 H21C 0.9800
O11 H3 0.93(6)
O11 H7 0.99(8)
